data_2104469
loop_
_publ_author_name
'Wahl, B.'
'Ruck, M.'

_publ_section_title
;
 Superspace description of the modulated structure of the
 metal-salt-hybrid Bi~7{-~\d}Ni~2~Br~5{-~2\d} (\d = 1/9)
;
_journal_coeditor_code SN5087
_journal_issue 5
_journal_name_full 'Acta Crystallographica Section B'
_journal_page_first 593
_journal_page_last 599
_journal_paper_doi 10.1107/S0108768109029760
_journal_volume 65
_journal_year 2009
_chemical_formula_sum 'Bi6.889 Br4.778 Ni2'
_chemical_formula_weight 1938.8
_chemical_name_systematic
;
 ?
;
_space_group_IT_number 59
_symmetry_cell_setting orthorhombic
_symmetry_space_group_name_Hall '-P 2c 2a'
_symmetry_space_group_name_H-M 'P m n m :2'
_cell_angle_alpha 90.00
_cell_angle_beta 90.00
_cell_angle_gamma 90.00
_cell_formula_units_Z 4
_cell_length_a 4.0660(4)
_cell_length_b 23.305(3)
_cell_length_c 17.130(2)
_cell_measurement_reflns_used 14269
_cell_measurement_temperature 293.0(10)
_cell_measurement_theta_max 24.51
_cell_measurement_theta_min 1.75
_cell_volume 1623.2(3)
_computing_publication_material '(Jana2000; Petricek and Dusek, 2000)'
_computing_structure_refinement '(Jana2000; Petricek and Dusek, 2000)'
_diffrn_ambient_temperature 293.0(10)
_diffrn_measured_fraction_theta_full 1.00
_diffrn_measurement_device_type 'imaging plate diffractometer STOE IPDS II'
_diffrn_measurement_method 'incremental rotation'
_diffrn_radiation_monochromator graphite
_diffrn_radiation_source 'fine-focus sealed tube'
_diffrn_radiation_type MoK\a
_diffrn_radiation_wavelength 0.71073
_diffrn_reflns_av_R_equivalents 0.1141
_diffrn_reflns_av_sigmaI/netI 0.0117
_diffrn_reflns_limit_h_max 4
_diffrn_reflns_limit_h_min -4
_diffrn_reflns_limit_k_max 27
_diffrn_reflns_limit_k_min -27
_diffrn_reflns_limit_l_max 20
_diffrn_reflns_limit_l_min -20
_diffrn_reflns_number 17051
_diffrn_reflns_theta_full 24.61
_diffrn_reflns_theta_max 24.61
_diffrn_reflns_theta_min 1.48
_exptl_absorpt_coefficient_mu 88.427
_exptl_absorpt_correction_T_max 0.204
_exptl_absorpt_correction_T_min 0.02
_exptl_absorpt_correction_type numerical
_exptl_absorpt_process_details
;
microscopic crystal description optimized with XShape 1.06 (Stoe, 1999)
;
_exptl_crystal_colour black
_exptl_crystal_density_diffrn 7.941
_exptl_crystal_density_method 'not measured'
_exptl_crystal_description needle
_exptl_crystal_F_000 3183
_exptl_crystal_size_max 0.6
_exptl_crystal_size_mid 0.08
_exptl_crystal_size_min 0.02
_refine_diff_density_max 2.17
_refine_diff_density_min -2.30
_refine_ls_extinction_method none
_refine_ls_goodness_of_fit_ref 6.06
_refine_ls_number_parameters 105
_refine_ls_number_reflns 1631
_refine_ls_R_factor_all 0.0882
_refine_ls_R_factor_gt 0.0596
_refine_ls_shift/su_max 0.0002
_refine_ls_shift/su_mean 0.0000
_refine_ls_structure_factor_coef Fsqd
_refine_ls_weighting_details w=1/(\s^2^(I)+0.000025I^2^)
_refine_ls_weighting_scheme sigma
_refine_ls_wR_factor_gt 0.0839
_refine_ls_wR_factor_ref 0.0853
_reflns_number_gt 1075
_reflns_number_total 1631
_reflns_threshold_expression I>3\s(I)
_cod_data_source_file sn5087.cif
_cod_data_source_block Bi7Ni2Br5average
_cod_original_sg_symbol_Hall '-P -2yca;-2zc'
_cod_original_sg_symbol_H-M 'P m n m'
_cod_database_code 2104469
_cod_database_fobs_code 2104469

loop_
_symmetry_equiv_pos_site_id
_symmetry_equiv_pos_as_xyz
1 x,y,z
2 1/2+x,-y,1/2+z
3 x,y,1/2-z
4 1/2+x,-y,-z
5 -x,-y,-z
6 1/2-x,y,1/2-z
7 -x,-y,1/2+z
8 1/2-x,y,z

loop_
_atom_site_type_symbol
_atom_site_label
_atom_site_fract_x
_atom_site_fract_y
_atom_site_fract_z
_atom_site_U_iso_or_equiv
_atom_site_adp_type
_atom_site_calc_flag
_atom_site_refinement_flags
_atom_site_occupancy
_atom_site_disorder_assembly
_atom_site_disorder_group
Bi Bi11 0.75 0.07204(13) 0.58899(11) 0.0222(9) Uani d . 0.5 . .
Bi Bi21 0.75 0.05552(13) 0.39189(10) 0.0218(8) Uani d . 0.5 . .
Bi Bi31 0.25 0.14575(15) 0.47422(14) 0.0349(10) Uani d . 0.5 . .
Ni Ni11 0.25 0.0320(4) 0.4977(3) 0.021(3) Uani d . 0.5 . .
Bi Bi12 0.75 0.42826(13) 0.41255(11) 0.0260(9) Uani d . 0.5 . .
Bi Bi22 0.75 0.44695(15) 0.61086(12) 0.0324(10) Uani d . 0.5 . .
Bi Bi32 0.25 0.35592(16) 0.52982(16) 0.0486(13) Uani d . 0.5 . .
Ni Ni12 0.25 0.4688(4) 0.5050(4) 0.022(3) Uani d . 0.5 . .
Br Br11 0.25 0.0023(6) 0.25 0.0468(16) Uani d . 0.5 . .
Bi Bi41a 0.75 0.2635(4) 0.25 0.044(4) Uani d . 0.273(11) . .
Bi Bi41b 0.25 0.2677(6) 0.25 0.044(5) Uani d . 0.169(9) . .
Br Br21a 0.25 0.1759(11) 0.25 0.042(2) Uani d . 0.282(12) . .
Br Br21b 0.25 0.1529(15) 0.25 0.042(2) Uani d . 0.218(12) . .
Br Br31a 0.25 0.3538(10) 0.25 0.039(2) Uani d . 0.282(12) . .
Br Br31b 0.25 0.3995(10) 0.25 0.039(2) Uani d . 0.1652 . .
Br Br41a 0.75 0.2662(9) 0.4205(7) 0.0414(13) Uani d . 0.218(10) . .
Br Br41b 0.75 0.2638(6) 0.3789(7) 0.0414(13) Uani d . 0.267 . .
Br Br12 0.75 0.5024(10) 0.25 0.0468(16) Uani d . 0.312(12) . .
Bi Bi42a 0.25 0.7614(4) 0.25 0.042(5) Uani d . 0.219(11) . .
Bi Bi42b 0.75 0.7574(4) 0.25 0.043(3) Uani d . 0.225(9) . .
Br Br22a 0.75 0.6691(8) 0.25 0.042(2) Uani d . 0.312(11) . .
Br Br22b 0.75 0.6297(11) 0.25 0.042(2) Uani d . 0.19(2) . .
Br Br32a 0.75 0.8506(12) 0.25 0.039(2) Uani d . 0.312(11) . .
Br Br32b 0.75 0.8754(9) 0.25 0.039(2) Uani d . 0.271(16) . .
Br Br42a 0.25 0.7612(7) 0.4116(7) 0.0414(13) Uani d . 0.270(9) . .
Br Br42b 0.25 0.7585(7) 0.3669(6) 0.0414(13) Uani d . 0.245(13) . .

loop_
_atom_site_aniso_label
_atom_site_aniso_U_11
_atom_site_aniso_U_22
_atom_site_aniso_U_33
_atom_site_aniso_U_12
_atom_site_aniso_U_13
_atom_site_aniso_U_23
_atom_site_aniso_type_symbol
Bi11 0.0176(19) 0.0290(16) 0.0200(8) 0 0 -0.0049(10) Bi
Bi21 0.0207(18) 0.0306(15) 0.0141(7) 0 0 0.0029(9) Bi
Bi31 0.040(2) 0.0227(15) 0.0424(11) 0 0 0.0025(11) Bi
Ni11 0.029(6) 0.022(5) 0.014(2) 0 0 0.003(3) Ni
Bi12 0.023(2) 0.0329(17) 0.0221(8) 0 0 -0.0037(11) Bi
Bi22 0.0177(19) 0.052(2) 0.0280(9) 0 0 0.0106(12) Bi
Bi32 0.062(3) 0.0292(18) 0.0545(14) 0 0 0.0126(14) Bi
Ni12 0.005(5) 0.023(5) 0.040(3) 0 0 -0.003(3) Ni
Br11 0.047(3) 0.068(3) 0.0250(18) 0 0 0 Br
Bi41a 0.073(10) 0.040(6) 0.020(4) 0 0 0 Bi
Bi41b 0.088(13) 0.029(6) 0.017(5) 0 0 0 Bi
Br21a 0.048(3) 0.032(6) 0.0465(19) 0 0 0 Br
Br21b 0.048(3) 0.032(6) 0.0465(19) 0 0 0 Br
Br31a 0.039(3) 0.036(6) 0.0430(18) 0 0 0 Br
Br31b 0.039(3) 0.036(6) 0.0430(18) 0 0 0 Br
Br41a 0.050(2) 0.055(2) 0.019(2) 0 0 -0.003(3) Br
Br41b 0.050(2) 0.055(2) 0.019(2) 0 0 -0.003(3) Br
Br12 0.047(3) 0.068(3) 0.0250(18) 0 0 0 Br
Bi42a 0.085(14) 0.015(6) 0.026(5) 0 0 0 Bi
Bi42b 0.065(8) 0.037(5) 0.028(4) 0 0 0 Bi
Br22a 0.048(3) 0.032(6) 0.0465(19) 0 0 0 Br
Br22b 0.048(3) 0.032(6) 0.0465(19) 0 0 0 Br
Br32a 0.039(3) 0.036(6) 0.0430(18) 0 0 0 Br
Br32b 0.039(3) 0.036(6) 0.0430(18) 0 0 0 Br
Br42a 0.050(2) 0.055(2) 0.019(2) 0 0 -0.003(3) Br
Br42b 0.050(2) 0.055(2) 0.019(2) 0 0 -0.003(3) Br

loop_
_atom_type_symbol
_atom_type_scat_dispersion_real
_atom_type_scat_dispersion_imag
_atom_type_scat_source
Bi -4.108 10.257 'International Tables Vol C Tables  4.2.6.8 and 6.1.1.1'
Ni 0.339 1.112 'International Tables Vol C Tables  4.2.6.8 and 6.1.1.1'
Br -0.290 2.460 'International Tables Vol C Tables  4.2.6.8 and 6.1.1.1'

loop_
_geom_bond_atom_site_label_1
_geom_bond_atom_site_label_2
_geom_bond_site_symmetry_1
_geom_bond_site_symmetry_2
_geom_bond_distance
_geom_bond_publ_flag
Bi11 Bi11 . 1_455 4.066 yes
Bi11 Bi11 . 1_655 4.066 yes
Bi11 Bi21 . . 3.398(3) yes
Bi11 Bi21 . 5_656 3.616(3) yes
Bi11 Bi21 . 5_756 3.616(3) yes
Bi11 Bi31 . . 3.309(3) yes
Bi11 Bi31 . 1_655 3.309(3) yes
Bi11 Ni11 . . 2.730(5) yes
Bi11 Ni11 . 1_655 2.730(5) yes
Bi11 Ni11 . 5_656 2.843(9) yes
Bi11 Br11 . 5_656 3.257(8) yes
Bi11 Br32a . 5_666 3.871(14) yes
Bi11 Br32a . 5_766 3.871(14) yes
Bi11 Br32b . 5_666 3.639(7) yes
Bi11 Br32b . 5_766 3.639(7) yes
Bi11 Br42a . 5_666 3.886(16) yes
Bi11 Br42b . 5_666 4.020(16) yes
Bi21 Bi21 . 1_455 4.066 yes
Bi21 Bi21 . 1_655 4.066 yes
Bi21 Bi31 . . 3.247(3) yes
Bi21 Bi31 . 1_655 3.247(3) yes
Bi21 Ni11 . . 2.778(4) yes
Bi21 Ni11 . 1_655 2.778(4) yes
Bi21 Ni11 . 5_656 2.782(8) yes
Bi21 Br11 . . 3.403(6) yes
Bi21 Br11 . 1_655 3.403(6) yes
Bi21 Br21b . . 3.90(2) yes
Bi21 Br21b . 1_655 3.90(2) yes
Bi31 Bi31 . 1_455 4.066 yes
Bi31 Bi31 . 1_655 4.066 yes
Bi31 Ni11 . . 2.681(10) yes
Bi31 Br21a . . 3.905(5) yes
Bi31 Br21b . . 3.845(3) yes
Bi31 Br41a . 1_455 3.586(16) yes
Bi31 Br41a . . 3.586(16) yes
Bi31 Br41b . 1_455 3.790(12) yes
Bi31 Br41b . . 3.790(12) yes
Bi31 Br42a . 5_566 3.557(12) yes
Bi31 Br42a . 5_666 3.557(12) yes
Bi31 Br42b . 5_566 4.064(11) yes
Bi31 Br42b . 5_666 4.064(11) yes
Ni11 Ni11 . 1_455 4.066 yes
Ni11 Ni11 . 1_655 4.066 yes
Ni11 Ni11 . 5_556 2.523(8) yes
Ni11 Ni11 . 5_656 2.523(8) yes
Bi12 Bi12 . 1_455 4.066 yes
Bi12 Bi12 . 1_655 4.066 yes
Bi12 Bi22 . . 3.425(3) yes
Bi12 Bi22 . 5_666 3.571(4) yes
Bi12 Bi22 . 5_766 3.571(4) yes
Bi12 Bi32 . . 3.318(3) yes
Bi12 Bi32 . 1_655 3.318(3) yes
Bi12 Ni12 . . 2.745(5) yes
Bi12 Ni12 . 1_655 2.745(5) yes
Bi12 Ni12 . 5_666 2.784(9) yes
Bi12 Br31a . . 3.859(11) yes
Bi12 Br31a . 1_655 3.859(11) yes
Bi12 Br31b . . 3.512(5) yes
Bi12 Br31b . 1_655 3.512(5) yes
Bi12 Br41a . . 3.78(2) yes
Bi12 Br41b . . 3.875(14) yes
Bi12 Br12 . . 3.277(13) yes
Bi22 Bi22 . 1_455 4.066 yes
Bi22 Bi22 . 1_655 4.066 yes
Bi22 Bi32 . . 3.250(4) yes
Bi22 Bi32 . 1_655 3.250(4) yes
Bi22 Ni12 . . 2.771(5) yes
Bi22 Ni12 . 1_655 2.771(5) yes
Bi22 Ni12 . 5_666 2.792(9) yes
Bi22 Br12 . 5_666 3.348(9) yes
Bi22 Br12 . 5_766 3.348(9) yes
Bi22 Br22a . 5_666 4.139(13) yes
Bi22 Br22a . 5_766 4.139(13) yes
Bi22 Br22b . 5_666 3.606(12) yes
Bi22 Br22b . 5_766 3.606(12) yes
Bi32 Bi32 . 1_455 4.066 yes
Bi32 Bi32 . 1_655 4.066 yes
Bi32 Ni12 . . 2.665(10) yes
Bi32 Br41a . 1_455 3.465(14) yes
Bi32 Br41a . . 3.465(14) yes
Bi32 Br41b . 1_455 3.927(11) yes
Bi32 Br41b . . 3.927(11) yes
Bi32 Br22a . 5_666 3.817(4) yes
Bi32 Br22b . 5_666 3.787(4) yes
Bi32 Br42a . 5_566 3.549(13) yes
Bi32 Br42a . 5_666 3.549(13) yes
Bi32 Br42b . 5_566 3.792(13) yes
Bi32 Br42b . 5_666 3.792(13) yes
Ni12 Ni12 . 1_455 4.066 yes
Ni12 Ni12 . 1_655 4.066 yes
Ni12 Ni12 . 5_566 2.505(8) yes
Ni12 Ni12 . 5_666 2.505(8) yes
Br11 Br11 . 1_455 4.066 yes
Br11 Br11 . 1_655 4.066 yes
Br11 Br21a . . 4.05(3) yes
Br11 Br21b . . 3.51(4) yes
Br11 Br32a . 1_445 4.08(3) yes
Br11 Br32a . 1_545 4.08(3) yes
Br11 Br32b . 1_445 3.59(2) yes
Br11 Br32b . 1_545 3.59(2) yes
Bi41a Bi41a . 1_455 4.066 yes
Bi41a Bi41a . 1_655 4.066 yes
Bi41a Br21a . . 2.88(2) yes
Bi41a Br21a . 1_655 2.88(2) yes
Bi41a Br21b . . 3.28(3) yes
Bi41a Br21b . 1_655 3.28(3) yes
Bi41a Br31a . . 2.926(18) yes
Bi41a Br31a . 1_655 2.926(18) yes
Bi41a Br31b . . 3.76(2) yes
Bi41a Br31b . 1_655 3.76(2) yes
Bi41a Br41a . . 2.922(13) yes
Bi41a Br41a . 6_655 2.922(13) yes
Bi41b Bi41b . 1_455 4.066 yes
Bi41b Bi41b . 1_655 4.066 yes
Bi41b Br21b . . 2.67(4) yes
Bi41b Br31b . . 3.07(3) yes
Bi41b Br41a . 1_455 3.559(10) yes
Bi41b Br41a . . 3.559(10) yes
Bi41b Br41a . 6_555 3.559(10) yes
Bi41b Br41a . 6_655 3.559(10) yes
Bi41b Br41b . 1_455 3.003(9) yes
Bi41b Br41b . . 3.003(9) yes
Bi41b Br41b . 6_555 3.003(9) yes
Bi41b Br41b . 6_655 3.003(9) yes
Br21a Br21a . 1_455 4.066 yes
Br21a Br21a . 1_655 4.066 yes
Br21a Br21b . 1_455 4.101(6) yes
Br21a Br21b . 1_655 4.101(6) yes
Br21a Br31a . . 4.15(4) yes
Br21a Br41a . 1_455 4.135(19) yes
Br21a Br41a . . 4.135(19) yes
Br21a Br41a . 6_555 4.135(19) yes
Br21a Br41a . 6_655 4.135(19) yes
Br21a Br41b . 1_455 3.634(18) yes
Br21a Br41b . . 3.634(18) yes
Br21a Br41b . 6_555 3.634(18) yes
Br21a Br41b . 6_655 3.634(18) yes
Br21b Br21b . 1_455 4.066 yes
Br21b Br21b . 1_655 4.066 yes
Br21b Br41b . 1_455 3.96(3) yes
Br21b Br41b . . 3.96(3) yes
Br21b Br41b . 6_555 3.96(3) yes
Br21b Br41b . 6_655 3.96(3) yes
Br31a Br31a . 1_455 4.066 yes
Br31a Br31a . 1_655 4.066 yes
Br31a Br41a . 1_455 4.103(18) yes
Br31a Br41a . . 4.103(18) yes
Br31a Br41a . 6_555 4.103(18) yes
Br31a Br41a . 6_655 4.103(18) yes
Br31a Br41b . 1_455 3.662(17) yes
Br31a Br41b . . 3.662(17) yes
Br31a Br41b . 6_555 3.662(17) yes
Br31a Br41b . 6_655 3.662(17) yes
Br31a Br12 . 1_455 4.02(3) yes
Br31a Br12 . . 4.02(3) yes
Br31b Br31b . 1_455 4.066 yes
Br31b Br31b . 1_655 4.066 yes
Br31b Br12 . 1_455 3.14(3) yes
Br31b Br12 . . 3.14(3) yes
Br41a Br41a . 1_455 4.066 yes
Br41a Br41a . 1_655 4.066 yes
Br41a Br41b . 1_455 4.128(3) yes
Br41a Br41b . 1_655 4.128(3) yes
Br41a Br42a . 5_666 2.945(18) yes
Br41a Br42b . 5_666 3.687(16) yes
Br41b Br41b . 1_455 4.066 yes
Br41b Br41b . 1_655 4.066 yes
Br41b Br42a . 5_666 3.635(17) yes
Br12 Br12 . 1_455 4.066 yes
Br12 Br12 . 1_655 4.066 yes
Br12 Br22a . . 3.89(3) yes
Br12 Br22b . . 2.97(3) yes
Bi42a Bi42a . 1_455 4.066 yes
Bi42a Bi42a . 1_655 4.066 yes
Bi42a Br22a . 1_455 2.960(15) yes
Bi42a Br22a . . 2.960(15) yes
Bi42a Br22b . 1_455 3.68(2) yes
Bi42a Br22b . . 3.68(2) yes
Bi42a Br32a . 1_455 2.91(2) yes
Bi42a Br32a . . 2.91(2) yes
Bi42a Br32b . 1_455 3.344(18) yes
Bi42a Br32b . . 3.344(18) yes
Bi42a Br42a . . 2.769(12) yes
Bi42a Br42a . 6_555 2.769(12) yes
Bi42b Bi42b . 1_455 4.066 yes
Bi42b Bi42b . 1_655 4.066 yes
Bi42b Br22b . . 2.98(3) yes
Bi42b Br32b . . 2.75(2) yes
Bi42b Br42a . . 3.436(10) yes
Bi42b Br42a . 1_655 3.436(10) yes
Bi42b Br42a . 6_555 3.436(10) yes
Bi42b Br42a . 6_655 3.436(10) yes
Bi42b Br42b . . 2.854(7) yes
Bi42b Br42b . 1_655 2.854(7) yes
Bi42b Br42b . 6_555 2.854(7) yes
Bi42b Br42b . 6_655 2.854(7) yes
Br22a Br22a . 1_455 4.066 yes
Br22a Br22a . 1_655 4.066 yes
Br22a Br22b . 1_455 4.169(7) yes
Br22a Br22b . 1_655 4.169(7) yes
Br22a Br42a . . 4.050(16) yes
Br22a Br42a . 1_655 4.050(16) yes
Br22a Br42a . 6_555 4.050(16) yes
Br22a Br42a . 6_655 4.050(16) yes
Br22a Br42b . . 3.533(16) yes
Br22a Br42b . 1_655 3.533(16) yes
Br22a Br42b . 6_555 3.533(16) yes
Br22a Br42b . 6_655 3.533(16) yes
Br22b Br22b . 1_455 4.066 yes
Br22b Br22b . 1_655 4.066 yes
Br22b Br42b . . 4.14(2) yes
Br22b Br42b . 1_655 4.14(2) yes
Br22b Br42b . 6_555 4.14(2) yes
Br22b Br42b . 6_655 4.14(2) yes
Br32a Br32a . 1_455 4.066 yes
Br32a Br32a . 1_655 4.066 yes
Br32a Br32b . 1_455 4.107(5) yes
Br32a Br32b . 1_655 4.107(5) yes
Br32a Br42a . . 4.017(19) yes
Br32a Br42a . 1_655 4.017(19) yes
Br32a Br42a . 6_555 4.017(19) yes
Br32a Br42a . 6_655 4.017(19) yes
Br32a Br42b . . 3.57(2) yes
Br32a Br42b . 1_655 3.57(2) yes
Br32a Br42b . 6_555 3.57(2) yes
Br32a Br42b . 6_655 3.57(2) yes
Br32b Br32b . 1_455 4.066 yes
Br32b Br32b . 1_655 4.066 yes
Br32b Br42b . . 3.944(19) yes
Br32b Br42b . 1_655 3.944(19) yes
Br32b Br42b . 6_555 3.944(19) yes
Br32b Br42b . 6_655 3.944(19) yes
Br42a Br42a . 1_455 4.066 yes
Br42a Br42a . 1_655 4.066 yes
Br42a Br42b . 1_455 4.138(3) yes
Br42a Br42b . 1_655 4.138(3) yes
Br42b Br42b . 1_455 4.066 yes
Br42b Br42b . 1_655 4.066 yes
Br42b Br42b . 6_555 4.005(14) yes
